data_2229542
loop_
_publ_author_name
'Smith, Graham'
'Wermuth, Urs D.'

_publ_section_title
;
 4-Carbamoylpiperidinium 2-carboxybenzoate--benzene-1,2-dicarboxylic
 acid (1/1)
;
_journal_coeditor_code WN2419
_journal_issue 3
_journal_name_full 'Acta Crystallographica Section E'
_journal_page_first o566
_journal_paper_doi 10.1107/S1600536811003825
_journal_volume 67
_journal_year 2011
_chemical_formula_iupac 'C6 H13 N2 O +, C8 H5 O4 -, C8 H6 O4'
_chemical_formula_moiety 'C6 H13 N2 O +, C8 H5 O4 -, C8 H6 O4'
_chemical_formula_sum 'C22 H24 N2 O9'
_chemical_formula_weight 460.43
_chemical_name_common 'isonipecotamide hydrogen phthalate-phthalic acid adduct'
_chemical_name_systematic
;
4-Carbamoylpiperidinium 2-carboxybenzoate--benzene-1,2-dicarboxylic acid (1/1)
;
_space_group_IT_number 2
_symmetry_cell_setting triclinic
_symmetry_space_group_name_Hall '-P 1'
_symmetry_space_group_name_H-M 'P -1'
_atom_sites_solution_hydrogens geom
_atom_sites_solution_primary direct
_atom_sites_solution_secondary difmap
_audit_creation_method SHELXL97
_cell_angle_alpha 62.496(5)
_cell_angle_beta 85.916(4)
_cell_angle_gamma 82.604(4)
_cell_formula_units_Z 2
_cell_length_a 8.7857(4)
_cell_length_b 11.7907(6)
_cell_length_c 12.3188(6)
_cell_measurement_reflns_used 6939
_cell_measurement_temperature 200(2)
_cell_measurement_theta_max 28.69
_cell_measurement_theta_min 3.24
_cell_volume 1122.35(11)
_computing_cell_refinement 'CrysAlis PRO (Oxford Diffraction, 2010'
_computing_data_collection 'CrysAlis PRO (Oxford Diffraction, 2010)'
_computing_data_reduction 'CrysAlis PRO (Oxford Diffraction, 2010'
_computing_molecular_graphics 'PLATON (Spek, 2009)'
_computing_publication_material 'PLATON (Spek, 2009)'
_computing_structure_refinement 'SHELXL97 (Sheldrick, 2008) within WinGX (Farrugia, 1999)'
_computing_structure_solution 'SHELXS97 (Sheldrick, 2008)'
_diffrn_ambient_temperature 200(2)
_diffrn_detector_area_resol_mean 16.077
_diffrn_measured_fraction_theta_full 0.998
_diffrn_measured_fraction_theta_max 0.998
_diffrn_measurement_device_type 'Oxford Diffraction Gemini-S CCD-detector'
_diffrn_measurement_method \w
_diffrn_radiation_monochromator graphite
_diffrn_radiation_source 'Enhance (Mo) X-ray source'
_diffrn_radiation_type MoK\a
_diffrn_radiation_wavelength 0.71073
_diffrn_reflns_av_R_equivalents 0.0238
_diffrn_reflns_av_sigmaI/netI 0.0304
_diffrn_reflns_limit_h_max 10
_diffrn_reflns_limit_h_min -10
_diffrn_reflns_limit_k_max 14
_diffrn_reflns_limit_k_min -14
_diffrn_reflns_limit_l_max 15
_diffrn_reflns_limit_l_min -15
_diffrn_reflns_number 13586
_diffrn_reflns_theta_full 26.00
_diffrn_reflns_theta_max 26.00
_diffrn_reflns_theta_min 3.26
_diffrn_standards_number 0
_exptl_absorpt_coefficient_mu 0.107
_exptl_absorpt_correction_T_max 0.980
_exptl_absorpt_correction_T_min 0.923
_exptl_absorpt_correction_type multi-scan
_exptl_absorpt_process_details '(CrysAlis PRO; Oxford Diffraction, 2010)'
_exptl_crystal_colour colourless
_exptl_crystal_density_diffrn 1.362
_exptl_crystal_density_method 'not measured'
_exptl_crystal_description plate
_exptl_crystal_F_000 484
_exptl_crystal_size_max 0.40
_exptl_crystal_size_mid 0.30
_exptl_crystal_size_min 0.18
_refine_diff_density_max 0.252
_refine_diff_density_min -0.218
_refine_ls_extinction_method none
_refine_ls_goodness_of_fit_ref 1.072
_refine_ls_hydrogen_treatment mixed
_refine_ls_matrix_type full
_refine_ls_number_parameters 326
_refine_ls_number_reflns 4401
_refine_ls_number_restraints 0
_refine_ls_restrained_S_all 1.072
_refine_ls_R_factor_all 0.0503
_refine_ls_R_factor_gt 0.0367
_refine_ls_shift/su_max 0.001
_refine_ls_shift/su_mean 0.000
_refine_ls_structure_factor_coef Fsqd
_refine_ls_weighting_details 'calc w=1/[\s^2^(Fo^2^)+(0.0531P)^2^] where P=(Fo^2^+2Fc^2^)/3'
_refine_ls_weighting_scheme calc
_refine_ls_wR_factor_gt 0.0910
_refine_ls_wR_factor_ref 0.0944
_reflns_number_gt 3444
_reflns_number_total 4401
_reflns_threshold_expression I>2\s(I)
_cod_data_source_file wn2419.cif
_cod_data_source_block I
_cod_original_cell_volume 1122.36(11)
_cod_database_code 2229542
_cod_database_fobs_code 2229542

loop_
_symmetry_equiv_pos_as_xyz
'x, y, z'
'-x, -y, -z'

loop_
_atom_site_aniso_label
_atom_site_aniso_U_11
_atom_site_aniso_U_22
_atom_site_aniso_U_33
_atom_site_aniso_U_12
_atom_site_aniso_U_13
_atom_site_aniso_U_23
O41C 0.0306(6) 0.0590(7) 0.0233(5) -0.0098(5) 0.0002(4) -0.0077(5)
N1C 0.0310(7) 0.0316(7) 0.0255(6) -0.0079(6) -0.0069(6) -0.0032(6)
N41C 0.0285(7) 0.0545(9) 0.0257(7) -0.0019(6) -0.0009(6) -0.0138(7)
C2C 0.0382(9) 0.0315(8) 0.0255(7) -0.0033(7) -0.0024(6) -0.0133(6)
C3C 0.0290(8) 0.0272(7) 0.0255(7) -0.0033(6) -0.0021(6) -0.0101(6)
C4C 0.0256(7) 0.0278(7) 0.0216(7) -0.0058(6) 0.0004(5) -0.0093(6)
C5C 0.0340(8) 0.0430(9) 0.0282(8) 0.0018(7) -0.0001(6) -0.0175(7)
C6C 0.0301(8) 0.0360(9) 0.0356(8) 0.0038(7) -0.0007(6) -0.0141(7)
C41C 0.0280(8) 0.0351(8) 0.0256(7) -0.0061(6) -0.0006(6) -0.0155(6)
O11A 0.0307(6) 0.0306(6) 0.0376(6) 0.0049(5) 0.0092(5) -0.0057(5)
O12A 0.0312(6) 0.0454(7) 0.0307(6) 0.0011(5) 0.0005(5) 0.0063(5)
O21A 0.0453(7) 0.0335(6) 0.0459(6) -0.0133(5) -0.0085(5) -0.0116(5)
O22A 0.0294(6) 0.0271(6) 0.0485(6) 0.0029(5) -0.0075(5) -0.0178(5)
C1A 0.0279(7) 0.0259(7) 0.0211(7) -0.0046(6) -0.0022(6) -0.0083(6)
C2A 0.0253(7) 0.0283(8) 0.0249(7) -0.0062(6) -0.0011(6) -0.0083(6)
C3A 0.0290(8) 0.0378(9) 0.0386(8) -0.0059(7) 0.0051(7) -0.0083(7)
C4A 0.0402(10) 0.0367(9) 0.0403(9) -0.0137(8) 0.0060(7) 0.0005(8)
C5A 0.0446(10) 0.0242(8) 0.0376(8) -0.0041(7) -0.0045(7) -0.0016(7)
C6A 0.0342(8) 0.0277(8) 0.0289(7) 0.0005(7) -0.0034(6) -0.0089(6)
C11A 0.0287(8) 0.0271(8) 0.0237(7) -0.0024(6) -0.0004(6) -0.0106(6)
C21A 0.0242(7) 0.0302(8) 0.0282(7) -0.0058(6) 0.0049(6) -0.0110(6)
O11B 0.0377(6) 0.0231(5) 0.0381(6) 0.0013(5) 0.0143(5) -0.0056(5)
O12B 0.0278(6) 0.0373(6) 0.0324(5) 0.0012(5) 0.0100(4) -0.0083(5)
O21B 0.0281(6) 0.0522(7) 0.0244(5) -0.0004(5) -0.0019(4) -0.0104(5)
O22B 0.0407(7) 0.0563(8) 0.0295(6) 0.0060(6) 0.0030(5) -0.0175(5)
C1B 0.0209(7) 0.0206(7) 0.0265(7) -0.0045(6) 0.0001(5) -0.0085(6)
C2B 0.0244(7) 0.0214(7) 0.0281(7) -0.0050(6) 0.0007(6) -0.0099(6)
C3B 0.0347(8) 0.0274(8) 0.0377(8) 0.0014(7) 0.0010(7) -0.0165(7)
C4B 0.0372(9) 0.0265(8) 0.0493(10) 0.0096(7) -0.0118(7) -0.0132(7)
C5B 0.0420(9) 0.0306(8) 0.0355(8) 0.0016(7) -0.0176(7) -0.0092(7)
C6B 0.0345(8) 0.0299(8) 0.0292(7) -0.0024(7) -0.0057(6) -0.0139(6)
C11B 0.0238(7) 0.0266(7) 0.0232(7) -0.0022(6) 0.0017(6) -0.0103(6)
C21B 0.0308(8) 0.0245(7) 0.0273(7) -0.0033(6) 0.0017(6) -0.0103(6)

loop_
_atom_site_type_symbol
_atom_site_label
_atom_site_fract_x
_atom_site_fract_y
_atom_site_fract_z
_atom_site_U_iso_or_equiv
_atom_site_thermal_displace_type
_atom_site_calc_flag
_atom_site_refinement_flags
_atom_site_occupancy
O O41C 0.74423(12) 0.61632(11) -0.02736(9) 0.0416(3) Uani . . 1.000
N N1C 1.00683(14) 0.42772(13) 0.35653(11) 0.0325(4) Uani . . 1.000
N N41C 0.52124(15) 0.58014(14) 0.08017(12) 0.0383(4) Uani . . 1.000
C C2C 0.85240(17) 0.48482(14) 0.37702(12) 0.0316(5) Uani . . 1.000
C C3C 0.77366(16) 0.56671(13) 0.25569(12) 0.0279(4) Uani . . 1.000
C C4C 0.75894(15) 0.48525(13) 0.19015(12) 0.0255(4) Uani . . 1.000
C C5C 0.91666(17) 0.42485(15) 0.17252(13) 0.0352(5) Uani . . 1.000
C C6C 0.99655(17) 0.34593(15) 0.29489(13) 0.0355(5) Uani . . 1.000
C C41C 0.67380(16) 0.56532(14) 0.07155(12) 0.0287(4) Uani . . 1.000
O O11A 0.80799(12) 0.85845(10) 0.30180(10) 0.0382(3) Uani . . 1.000
O O12A 1.01504(12) 0.71996(11) 0.38418(9) 0.0457(4) Uani . . 1.000
O O21A 1.15402(13) 0.64611(10) 0.19609(10) 0.0428(4) Uani . . 1.000
O O22A 1.34884(12) 0.66738(10) 0.28975(10) 0.0350(3) Uani . . 1.000
C C1A 1.04746(16) 0.90657(13) 0.19787(11) 0.0257(4) Uani . . 1.000
C C2A 1.18683(15) 0.85461(13) 0.16830(12) 0.0273(4) Uani . . 1.000
C C3A 1.28238(18) 0.93696(15) 0.07974(14) 0.0388(5) Uani . . 1.000
C C4A 1.2394(2) 1.06857(16) 0.02235(15) 0.0456(5) Uani . . 1.000
C C5A 1.10150(19) 1.11900(15) 0.05043(14) 0.0402(5) Uani . . 1.000
C C6A 1.00445(17) 1.03847(13) 0.13774(12) 0.0321(4) Uani . . 1.000
C C11A 0.95520(16) 0.81938(13) 0.30320(12) 0.0270(4) Uani . . 1.000
C C21A 1.22700(16) 0.71181(14) 0.22139(12) 0.0285(4) Uani . . 1.000
O O11B 0.55460(12) 0.56551(9) 0.65124(9) 0.0375(3) Uani . . 1.000
O O12B 0.70819(11) 0.67951(10) 0.49932(9) 0.0365(3) Uani . . 1.000
O O21B 0.62518(11) 0.72888(11) 0.75928(9) 0.0380(3) Uani . . 1.000
O O22B 0.39403(12) 0.75761(11) 0.83676(9) 0.0443(4) Uani . . 1.000
C C1B 0.47554(15) 0.78671(12) 0.53468(12) 0.0234(4) Uani . . 1.000
C C2B 0.41733(15) 0.82601(12) 0.62266(12) 0.0250(4) Uani . . 1.000
C C3B 0.30225(17) 0.92762(14) 0.59082(14) 0.0332(5) Uani . . 1.000
C C4B 0.24536(18) 0.99166(14) 0.47329(15) 0.0400(5) Uani . . 1.000
C C5B 0.30399(18) 0.95471(14) 0.38598(14) 0.0380(5) Uani . . 1.000
C C6B 0.41770(17) 0.85304(13) 0.41663(13) 0.0309(4) Uani . . 1.000
C C11B 0.58924(15) 0.66926(13) 0.56461(12) 0.0251(4) Uani . . 1.000
C C21B 0.47720(16) 0.76662(13) 0.75001(12) 0.0282(4) Uani . . 1.000
H H4C 0.69780 0.41540 0.24300 0.0310 Uiso calc R 1.000
H H11C 1.068(2) 0.4933(17) 0.3102(16) 0.051(5) Uiso . . 1.000
H H12C 1.0542(19) 0.3761(16) 0.4339(16) 0.048(5) Uiso . . 1.000
H H21C 0.86350 0.53720 0.41730 0.0380 Uiso calc R 1.000
H H22C 0.79060 0.41670 0.42960 0.0380 Uiso calc R 1.000
H H31C 0.83260 0.63760 0.20490 0.0330 Uiso calc R 1.000
H H32C 0.67250 0.60230 0.26930 0.0330 Uiso calc R 1.000
H H41C 0.461(2) 0.6370(17) 0.0071(17) 0.058(5) Uiso . . 1.000
H H42C 0.475(2) 0.5356(17) 0.1562(17) 0.054(5) Uiso . . 1.000
H H51C 0.90570 0.36990 0.13500 0.0420 Uiso calc R 1.000
H H52C 0.97860 0.49200 0.11810 0.0420 Uiso calc R 1.000
H H61C 0.93950 0.27400 0.34670 0.0430 Uiso calc R 1.000
H H62C 1.09880 0.31190 0.28190 0.0430 Uiso calc R 1.000
H H3A 1.37520 0.90370 0.05900 0.0470 Uiso calc R 1.000
H H4A 1.30450 1.12320 -0.03570 0.0550 Uiso calc R 1.000
H H5A 1.07320 1.20730 0.01080 0.0480 Uiso calc R 1.000
H H6A 0.91060 1.07260 0.15610 0.0380 Uiso calc R 1.000
H H11A 0.762(2) 0.793(2) 0.3786(19) 0.078(6) Uiso . . 1.000
H H22A 1.374(2) 0.583(2) 0.3154(18) 0.072(6) Uiso . . 1.000
H H3B 0.26280 0.95300 0.64920 0.0400 Uiso calc R 1.000
H H4B 0.16780 1.05940 0.45310 0.0480 Uiso calc R 1.000
H H5B 0.26690 0.99830 0.30660 0.0460 Uiso calc R 1.000
H H6B 0.45630 0.82850 0.35750 0.0370 Uiso calc R 1.000
H H21B 0.664(2) 0.691(2) 0.844(2) 0.081(7) Uiso . . 1.000

loop_
_atom_type_symbol
_atom_type_description
_atom_type_scat_dispersion_real
_atom_type_scat_dispersion_imag
_atom_type_scat_source
C C 0.0033 0.0016 'International Tables Vol C Tables 4.2.6.8 and 6.1.1.4'
H H 0.0000 0.0000 'International Tables Vol C Tables 4.2.6.8 and 6.1.1.4'
N N 0.0061 0.0033 'International Tables Vol C Tables 4.2.6.8 and 6.1.1.4'
O O 0.0106 0.0060 'International Tables Vol C Tables 4.2.6.8 and 6.1.1.4'

loop_
_geom_angle_atom_site_label_1
_geom_angle_atom_site_label_2
_geom_angle_atom_site_label_3
_geom_angle_site_symmetry_1
_geom_angle_site_symmetry_2
_geom_angle_site_symmetry_3
_geom_angle
_geom_angle_publ_flag
C11A O11A H11A . . . 106.6(12) no
C21A O22A H22A . . . 112.4(12) no
C21B O21B H21B . . . 113.9(11) no
C2C N1C C6C . . . 112.01(12) no
H11C N1C H12C . . . 107.8(15) no
C6C N1C H11C . . . 110.2(12) no
C2C N1C H11C . . . 109.5(12) no
C2C N1C H12C . . . 108.5(11) no
C6C N1C H12C . . . 108.8(13) no
H41C N41C H42C . . . 121.8(16) no
C41C N41C H42C . . . 118.5(11) no
C41C N41C H41C . . . 119.7(11) no
N1C C2C C3C . . . 109.73(11) no
C2C C3C C4C . . . 110.03(13) no
C5C C4C C41C . . . 113.04(12) no
C3C C4C C5C . . . 110.14(12) no
C3C C4C C41C . . . 110.15(13) no
C4C C5C C6C . . . 110.52(12) no
N1C C6C C5C . . . 110.09(14) no
O41C C41C C4C . . . 120.98(13) no
N41C C41C C4C . . . 116.38(12) no
O41C C41C N41C . . . 122.62(13) no
N1C C2C H21C . . . 110.00 no
H21C C2C H22C . . . 108.00 no
C3C C2C H21C . . . 110.00 no
C3C C2C H22C . . . 110.00 no
N1C C2C H22C . . . 110.00 no
C4C C3C H31C . . . 110.00 no
C2C C3C H32C . . . 110.00 no
H31C C3C H32C . . . 108.00 no
C4C C3C H32C . . . 110.00 no
C2C C3C H31C . . . 110.00 no
C41C C4C H4C . . . 108.00 no
C5C C4C H4C . . . 108.00 no
C3C C4C H4C . . . 108.00 no
C4C C5C H51C . . . 110.00 no
C4C C5C H52C . . . 110.00 no
C6C C5C H51C . . . 110.00 no
C6C C5C H52C . . . 110.00 no
H51C C5C H52C . . . 108.00 no
C5C C6C H61C . . . 110.00 no
H61C C6C H62C . . . 108.00 no
C5C C6C H62C . . . 110.00 no
N1C C6C H61C . . . 110.00 no
N1C C6C H62C . . . 110.00 no
C2A C1A C6A . . . 120.16(13) no
C6A C1A C11A . . . 121.15(13) no
C2A C1A C11A . . . 118.40(13) no
C3A C2A C21A . . . 119.76(14) no
C1A C2A C3A . . . 119.05(15) no
C1A C2A C21A . . . 120.92(12) no
C2A C3A C4A . . . 120.14(16) no
C3A C4A C5A . . . 120.62(16) no
C4A C5A C6A . . . 120.06(17) no
C1A C6A C5A . . . 119.96(15) no
O12A C11A C1A . . . 121.18(13) no
O11A C11A O12A . . . 123.45(13) no
O11A C11A C1A . . . 115.38(13) no
O22A C21A C2A . . . 114.51(14) no
O21A C21A C2A . . . 121.23(13) no
O21A C21A O22A . . . 124.16(16) no
C2A C3A H3A . . . 120.00 no
C4A C3A H3A . . . 120.00 no
C5A C4A H4A . . . 120.00 no
C3A C4A H4A . . . 120.00 no
C4A C5A H5A . . . 120.00 no
C6A C5A H5A . . . 120.00 no
C5A C6A H6A . . . 120.00 no
C1A C6A H6A . . . 120.00 no
C2B C1B C6B . . . 118.78(14) no
C6B C1B C11B . . . 118.11(13) no
C2B C1B C11B . . . 122.94(12) no
C1B C2B C21B . . . 123.27(13) no
C3B C2B C21B . . . 117.17(13) no
C1B C2B C3B . . . 119.52(13) no
C2B C3B C4B . . . 120.84(15) no
C3B C4B C5B . . . 119.83(16) no
C4B C5B C6B . . . 119.96(14) no
C1B C6B C5B . . . 121.06(14) no
O11B C11B C1B . . . 116.96(12) no
O12B C11B C1B . . . 118.86(13) no
O11B C11B O12B . . . 124.11(15) no
O21B C21B C2B . . . 114.59(12) no
O22B C21B C2B . . . 121.76(13) no
O21B C21B O22B . . . 123.64(13) no
C2B C3B H3B . . . 120.00 no
C4B C3B H3B . . . 120.00 no
C3B C4B H4B . . . 120.00 no
C5B C4B H4B . . . 120.00 no
C4B C5B H5B . . . 120.00 no
C6B C5B H5B . . . 120.00 no
C1B C6B H6B . . . 119.00 no
C5B C6B H6B . . . 119.00 no

loop_
_geom_bond_atom_site_label_1
_geom_bond_atom_site_label_2
_geom_bond_site_symmetry_1
_geom_bond_site_symmetry_2
_geom_bond_distance
_geom_bond_publ_flag
O41C C41C . . 1.2413(17) no
O11A C11A . . 1.3144(18) no
O12A C11A . . 1.2172(19) no
O21A C21A . . 1.220(2) no
O22A C21A . . 1.3062(18) no
O11A H11A . . 1.00(2) no
O22A H22A . . 0.90(2) no
O11B C11B . . 1.2537(18) no
O12B C11B . . 1.2557(17) no
O21B C21B . . 1.3140(18) no
O22B C21B . . 1.2211(17) no
O21B H21B . . 0.99(2) no
N1C C6C . . 1.491(2) no
N1C C2C . . 1.494(2) no
N41C C41C . . 1.332(2) no
N1C H12C . . 0.953(18) no
N1C H11C . . 0.932(19) no
N41C H42C . . 0.930(18) no
N41C H41C . . 0.979(19) no
C2C C3C . . 1.5123(19) no
C3C C4C . . 1.534(2) no
C4C C5C . . 1.523(2) no
C4C C41C . . 1.5117(19) no
C5C C6C . . 1.523(2) no
C2C H21C . . 0.9700 no
C2C H22C . . 0.9700 no
C3C H31C . . 0.9700 no
C3C H32C . . 0.9700 no
C4C H4C . . 0.9800 no
C5C H51C . . 0.9700 no
C5C H52C . . 0.9700 no
C6C H61C . . 0.9700 no
C6C H62C . . 0.9700 no
C1A C11A . . 1.4934(19) no
C1A C2A . . 1.399(2) no
C1A C6A . . 1.391(2) no
C2A C21A . . 1.500(2) no
C2A C3A . . 1.392(2) no
C3A C4A . . 1.387(3) no
C4A C5A . . 1.373(3) no
C5A C6A . . 1.386(2) no
C3A H3A . . 0.9300 no
C4A H4A . . 0.9300 no
C5A H5A . . 0.9300 no
C6A H6A . . 0.9300 no
C1B C2B . . 1.405(2) no
C1B C11B . . 1.509(2) no
C1B C6B . . 1.3918(19) no
C2B C3B . . 1.386(2) no
C2B C21B . . 1.4954(19) no
C3B C4B . . 1.383(2) no
C4B C5B . . 1.381(2) no
C5B C6B . . 1.380(2) no
C3B H3B . . 0.9300 no
C4B H4B . . 0.9300 no
C5B H5B . . 0.9300 no
C6B H6B . . 0.9300 no

loop_
_geom_hbond_atom_site_label_D
_geom_hbond_atom_site_label_H
_geom_hbond_atom_site_label_A
_geom_hbond_site_symmetry_A
_geom_hbond_distance_DH
_geom_hbond_distance_HA
_geom_hbond_distance_DA
_geom_hbond_angle_DHA
_geom_hbond_publ_flag
N1C H11C O21A . 0.932(19) 1.911(19) 2.8287(18) 167.7(16) yes
N1C H12C O12A 2_766 0.953(18) 2.077(17) 2.8519(16) 137.4(14) yes
N1C H12C O12B 2_766 0.953(18) 2.204(17) 2.9606(16) 135.6(14) yes
N41C H41C O22B 1_554 0.979(19) 1.994(19) 2.9494(17) 164.5(16) yes
N41C H42C O11B 2_666 0.930(18) 2.120(19) 3.0122(17) 160.3(16) yes
O11A H11A O12B . 1.00(2) 1.57(2) 2.5635(15) 173(2) yes
O21B H21B O41C 1_556 0.99(2) 1.58(2) 2.5644(14) 171(2) yes
O22A H22A O11B 2_766 0.90(2) 1.65(2) 2.5363(17) 170.8(18) yes
C3B H3B O11A 2_676 0.93 2.55 3.365(2) 146 no
C4C H4C O11B 2_666 0.98 2.53 3.2159(17) 127 no
C2C H21C O12A . 0.97 2.54 3.317(2) 137 no
C2C H21C O12B . 0.97 2.55 3.364(2) 142 no
C6C H62C O21B 2_766 0.97 2.47 3.4265(19) 168 no

loop_
_geom_torsion_atom_site_label_1
_geom_torsion_atom_site_label_2
_geom_torsion_atom_site_label_3
_geom_torsion_atom_site_label_4
_geom_torsion_site_symmetry_1
_geom_torsion_site_symmetry_2
_geom_torsion_site_symmetry_3
_geom_torsion_site_symmetry_4
_geom_torsion
_geom_torsion_publ_flag
C6C N1C C2C C3C . . . . -59.45(17) no
C2C N1C C6C C5C . . . . 58.30(15) no
N1C C2C C3C C4C . . . . 58.11(16) no
C2C C3C C4C C5C . . . . -57.23(15) no
C2C C3C C4C C41C . . . . 177.41(11) no
C3C C4C C5C C6C . . . . 56.17(17) no
C41C C4C C5C C6C . . . . 179.86(14) no
C3C C4C C41C O41C . . . . 97.27(18) no
C3C C4C C41C N41C . . . . -81.09(18) no
C5C C4C C41C O41C . . . . -26.4(2) no
C5C C4C C41C N41C . . . . 155.23(16) no
C4C C5C C6C N1C . . . . -56.27(17) no
C6A C1A C2A C3A . . . . 1.1(2) no
C6A C1A C2A C21A . . . . -172.89(13) no
C11A C1A C2A C3A . . . . -172.71(14) no
C11A C1A C2A C21A . . . . 13.3(2) no
C2A C1A C6A C5A . . . . -1.6(2) no
C11A C1A C6A C5A . . . . 172.11(14) no
C2A C1A C11A O11A . . . . -157.57(14) no
C2A C1A C11A O12A . . . . 23.0(2) no
C6A C1A C11A O11A . . . . 28.7(2) no
C6A C1A C11A O12A . . . . -150.80(15) no
C1A C2A C3A C4A . . . . 0.2(2) no
C21A C2A C3A C4A . . . . 174.29(15) no
C1A C2A C21A O21A . . . . 65.69(19) no
C1A C2A C21A O22A . . . . -117.75(15) no
C3A C2A C21A O21A . . . . -108.28(17) no
C3A C2A C21A O22A . . . . 68.28(18) no
C2A C3A C4A C5A . . . . -1.1(3) no
C3A C4A C5A C6A . . . . 0.7(3) no
C4A C5A C6A C1A . . . . 0.7(2) no
C6B C1B C2B C3B . . . . 1.3(2) no
C6B C1B C2B C21B . . . . -176.43(14) no
C11B C1B C2B C3B . . . . -173.80(14) no
C11B C1B C2B C21B . . . . 8.5(2) no
C2B C1B C6B C5B . . . . -0.8(2) no
C11B C1B C6B C5B . . . . 174.56(14) no
C2B C1B C11B O11B . . . . 52.9(2) no
C2B C1B C11B O12B . . . . -130.04(15) no
C6B C1B C11B O11B . . . . -122.25(15) no
C6B C1B C11B O12B . . . . 54.86(19) no
C1B C2B C3B C4B . . . . -0.8(2) no
C21B C2B C3B C4B . . . . 177.07(14) no
C1B C2B C21B O21B . . . . 34.0(2) no
C1B C2B C21B O22B . . . . -147.67(16) no
C3B C2B C21B O21B . . . . -143.76(15) no
C3B C2B C21B O22B . . . . 34.6(2) no
C2B C3B C4B C5B . . . . -0.3(2) no
C3B C4B C5B C6B . . . . 0.8(3) no
C4B C5B C6B C1B . . . . -0.3(2) no

loop_
_cod_related_entry_id
_cod_related_entry_database
_cod_related_entry_code
1 ChemSpider 30656556
